data_7123113
loop_
_publ_author_name
'Lan, Wenlong'
'Valverde-Mu\~noz, Francisco Javier'
'Hao, Xiaoyun'
'Dou, Yong'
'Mu\~noz, Carmen'
'Zhou, Zhen'
'Liu, Hui'
'Liu, Qingyun'
'Real Cabezos, Jos\'e Antonio A'
'Zhang, Daopeng'

_publ_section_title
;
 Unprecedented hetero-bimetallic three-dimensional spin crossover
 coordination polymer based on the tetrahedral [Hg(SeCN)4]2- building
 block
;
_journal_name_full 'Chemical Communications'
_journal_paper_doi 10.1039/C9CC01291E
_journal_year 2019
_chemical_formula_moiety 'C16 H12 Fe Hg N6 Se4'
_chemical_formula_sum 'C16 H12 Fe Hg N6 Se4'
_chemical_formula_weight 860.60
_space_group_crystal_system orthorhombic
_space_group_IT_number 70
_space_group_name_Hall '-F 2uv 2vw'
_space_group_name_H-M_alt 'F d d d'
_symmetry_space_group_name_Hall '-F 2uv 2vw'
_symmetry_space_group_name_H-M 'F d d d :2'
_atom_sites_solution_hydrogens geom
_audit_creation_method SHELXL-2014/7
_audit_update_record
;
2019-03-04 deposited with the CCDC.    2019-03-07 downloaded from the CCDC.
;
_cell_angle_alpha 90
_cell_angle_beta 90
_cell_angle_gamma 90
_cell_formula_units_Z 16
_cell_length_a 12.9098(9)
_cell_length_b 20.5604(11)
_cell_length_c 36.051(2)
_cell_measurement_reflns_used 2081
_cell_measurement_temperature 293(2)
_cell_measurement_theta_max 26.190
_cell_measurement_theta_min 2.781
_cell_volume 9569.0(10)
_computing_cell_refinement 'SAINT-Plus (Bruker, 2001)'
_computing_data_collection 'APEX2 (Bruker, 2004)'
_computing_data_reduction SAINT-Plus
_computing_molecular_graphics 'SHELXL(Sheldrick, 2014)'
_computing_publication_material SHELXL
_computing_structure_refinement 'SHELXL-2014/7 (Sheldrick, 2014)'
_computing_structure_solution 'SHELXL-2014/7 (Sheldrick, 2014)'
_diffrn_ambient_temperature 293(2)
_diffrn_measured_fraction_theta_full 0.997
_diffrn_measured_fraction_theta_max 0.997
_diffrn_measurement_device_type 'Bruker APEX II CCD area-detector'
_diffrn_measurement_method '\f and \w scans'
_diffrn_radiation_type MoK\a
_diffrn_radiation_wavelength 0.71073
_diffrn_reflns_av_R_equivalents 0.0386
_diffrn_reflns_av_unetI/netI 0.0510
_diffrn_reflns_Laue_measured_fraction_full 0.997
_diffrn_reflns_Laue_measured_fraction_max 0.997
_diffrn_reflns_limit_h_max 15
_diffrn_reflns_limit_h_min -9
_diffrn_reflns_limit_k_max 24
_diffrn_reflns_limit_k_min -15
_diffrn_reflns_limit_l_max 22
_diffrn_reflns_limit_l_min -42
_diffrn_reflns_number 5683
_diffrn_reflns_point_group_measured_fraction_full 0.997
_diffrn_reflns_point_group_measured_fraction_max 0.997
_diffrn_reflns_theta_full 25.009
_diffrn_reflns_theta_max 25.009
_diffrn_reflns_theta_min 3.352
_diffrn_source 'fine-focus sealed tube'
_exptl_absorpt_coefficient_mu 13.115
_exptl_absorpt_correction_T_max 0.326
_exptl_absorpt_correction_T_min 0.106
_exptl_absorpt_correction_type multi-scan
_exptl_absorpt_process_details sadabs
_exptl_crystal_colour dark-purple
_exptl_crystal_density_diffrn 2.389
_exptl_crystal_description block
_exptl_crystal_F_000 6272
_exptl_crystal_size_max 0.310
_exptl_crystal_size_mid 0.110
_exptl_crystal_size_min 0.110
_refine_diff_density_max 1.621
_refine_diff_density_min -1.547
_refine_diff_density_rms 0.202
_refine_ls_extinction_method none
_refine_ls_goodness_of_fit_ref 0.971
_refine_ls_hydrogen_treatment constr
_refine_ls_matrix_type full
_refine_ls_number_parameters 128
_refine_ls_number_reflns 2116
_refine_ls_number_restraints 12
_refine_ls_restrained_S_all 0.970
_refine_ls_R_factor_all 0.0552
_refine_ls_R_factor_gt 0.0417
_refine_ls_shift/su_max 0.003
_refine_ls_shift/su_mean 0.001
_refine_ls_structure_factor_coef Fsqd
_refine_ls_weighting_details 'w=1/[\s^2^(Fo^2^)+(0.0433P)^2^+586.2122P] where P=(Fo^2^+2Fc^2^)/3'
_refine_ls_weighting_scheme calc
_refine_ls_wR_factor_gt 0.0992
_refine_ls_wR_factor_ref 0.1064
_reflns_Friedel_coverage 0.000
_reflns_number_gt 1746
_reflns_number_total 2116
_reflns_threshold_expression 'I > 2\s(I)'
_cod_data_source_file c9cc01291e2.cif
_cod_data_source_block se-bpelt
_cod_original_cell_volume 9569.1(10)
_cod_database_code 7123113
_shelx_shelxl_version_number 2014/7
_shelx_space_group_comment
;
The symmetry employed for this shelxl refinement is uniquely defined
by the following loop, which should always be used as a source of
symmetry information in preference to the above space-group names.
They are only intended as comments.
;
_shelx_estimated_absorpt_t_min 0.106
_shelx_estimated_absorpt_t_max 0.326

loop_
_space_group_symop_operation_xyz
'x, y, z'
'-x+3/4, -y+3/4, z'
'-x+3/4, y, -z+3/4'
'x, -y+3/4, -z+3/4'
'x, y+1/2, z+1/2'
'-x+3/4, -y+5/4, z+1/2'
'-x+3/4, y+1/2, -z+5/4'
'x, -y+5/4, -z+5/4'
'x+1/2, y, z+1/2'
'-x+5/4, -y+3/4, z+1/2'
'-x+5/4, y, -z+5/4'
'x+1/2, -y+3/4, -z+5/4'
'x+1/2, y+1/2, z'
'-x+5/4, -y+5/4, z'
'-x+5/4, y+1/2, -z+3/4'
'x+1/2, -y+5/4, -z+3/4'
'-x, -y, -z'
'x-3/4, y-3/4, -z'
'x-3/4, -y, z-3/4'
'-x, y-3/4, z-3/4'
'-x, -y+1/2, -z+1/2'
'x-3/4, y-1/4, -z+1/2'
'x-3/4, -y+1/2, z-1/4'
'-x, y-1/4, z-1/4'
'-x+1/2, -y, -z+1/2'
'x-1/4, y-3/4, -z+1/2'
'x-1/4, -y, z-1/4'
'-x+1/2, y-3/4, z-1/4'
'-x+1/2, -y+1/2, -z'
'x-1/4, y-1/4, -z'
'x-1/4, -y+1/2, z-3/4'
'-x+1/2, y-1/4, z-3/4'

loop_
_atom_site_label
_atom_site_type_symbol
_atom_site_fract_x
_atom_site_fract_y
_atom_site_fract_z
_atom_site_U_iso_or_equiv
_atom_site_adp_type
_atom_site_occupancy
_atom_site_site_symmetry_order
_atom_site_calc_flag
_atom_site_refinement_flags_posn
_atom_site_refinement_flags_adp
_atom_site_refinement_flags_occupancy
Hg1 Hg 0.1250 0.6250 0.25462(2) 0.02647(19) Uani 1 2 d S T P
Fe1 Fe 0.3750 0.54254(8) 0.3750 0.0098(4) Uani 1 2 d S T P
Se1 Se 0.19885(8) 0.71333(5) 0.30270(3) 0.0294(3) Uani 1 1 d . . .
Se2 Se -0.04046(8) 0.64349(6) 0.21401(3) 0.0342(3) Uani 1 1 d . . .
N1 N 0.3046(5) 0.6113(4) 0.34627(19) 0.0147(16) Uani 1 1 d . . .
N2 N 0.0563(5) 0.7251(3) 0.1560(2) 0.0152(16) Uani 1 1 d . . .
N3 N 0.4950(5) 0.5426(3) 0.33771(19) 0.0133(15) Uani 1 1 d . . .
C1 C 0.2638(7) 0.6506(4) 0.3293(2) 0.0159(19) Uani 1 1 d . U .
C2 C 0.0202(6) 0.6936(5) 0.1786(3) 0.018(2) Uani 1 1 d . . .
C3 C 0.4797(6) 0.5473(4) 0.3007(2) 0.0168(19) Uani 1 1 d . . .
H3 H 0.4120 0.5512 0.2922 0.020 Uiso 1 1 calc R U .
C4 C 0.5589(6) 0.5465(4) 0.2749(2) 0.0148(18) Uani 1 1 d . . .
H4 H 0.5437 0.5507 0.2498 0.018 Uiso 1 1 calc R U .
C5 C 0.6774(6) 0.5350(5) 0.3242(2) 0.019(2) Uani 1 1 d . . .
H5 H 0.7445 0.5304 0.3332 0.023 Uiso 1 1 calc R U .
C6 C 0.5944(7) 0.5372(4) 0.3488(2) 0.0170(19) Uani 1 1 d . . .
H6 H 0.6080 0.5347 0.3741 0.020 Uiso 1 1 calc R U .
C7 C 0.6597(7) 0.5397(4) 0.2862(2) 0.0178(19) Uani 1 1 d . U .
C8 C 0.7467(7) 0.5344(4) 0.2585(3) 0.018(2) Uani 1 1 d . . .
H8A H 0.8117 0.5447 0.2706 0.021 Uiso 1 1 calc R U .
H8B H 0.7359 0.5658 0.2388 0.021 Uiso 1 1 calc R U .

loop_
_atom_site_aniso_label
_atom_site_aniso_U_11
_atom_site_aniso_U_22
_atom_site_aniso_U_33
_atom_site_aniso_U_23
_atom_site_aniso_U_13
_atom_site_aniso_U_12
Hg1 0.0304(3) 0.0351(4) 0.0139(3) 0.000 0.000 0.0134(3)
Fe1 0.0118(7) 0.0083(8) 0.0094(8) 0.000 0.0003(7) 0.000
Se1 0.0410(6) 0.0226(6) 0.0247(5) 0.0039(4) 0.0064(5) 0.0031(5)
Se2 0.0256(5) 0.0353(6) 0.0416(6) 0.0228(5) -0.0044(5) -0.0031(5)
N1 0.016(4) 0.015(4) 0.014(4) -0.004(3) 0.001(3) -0.003(3)
N2 0.017(4) 0.010(4) 0.019(4) -0.005(3) -0.002(3) 0.004(3)
N3 0.015(3) 0.008(4) 0.017(4) -0.001(3) -0.001(3) -0.002(3)
C1 0.021(4) 0.015(4) 0.012(4) -0.010(4) 0.005(3) -0.010(4)
C2 0.015(4) 0.017(5) 0.023(5) 0.003(4) -0.005(4) 0.003(4)
C3 0.012(4) 0.014(5) 0.024(5) -0.005(4) -0.008(4) -0.003(4)
C4 0.021(4) 0.009(4) 0.015(4) 0.002(4) -0.003(4) -0.001(4)
C5 0.013(4) 0.020(5) 0.024(5) -0.002(4) -0.004(4) -0.004(4)
C6 0.025(5) 0.006(4) 0.020(5) 0.002(4) -0.006(4) 0.001(4)
C7 0.024(4) 0.007(4) 0.023(4) -0.007(4) 0.001(4) -0.007(3)
C8 0.018(4) 0.010(5) 0.025(5) -0.007(4) 0.007(4) -0.006(4)

loop_
_atom_type_symbol
_atom_type_description
_atom_type_scat_dispersion_real
_atom_type_scat_dispersion_imag
_atom_type_scat_source
C C 0.0033 0.0016 'International Tables Vol C Tables 4.2.6.8 and 6.1.1.4'
H H 0.0000 0.0000 'International Tables Vol C Tables 4.2.6.8 and 6.1.1.4'
N N 0.0061 0.0033 'International Tables Vol C Tables 4.2.6.8 and 6.1.1.4'
Fe Fe 0.3463 0.8444 'International Tables Vol C Tables 4.2.6.8 and 6.1.1.4'
Se Se -0.0929 2.2259 'International Tables Vol C Tables 4.2.6.8 and 6.1.1.4'
Hg Hg -2.3894 9.2266 'International Tables Vol C Tables 4.2.6.8 and 6.1.1.4'

loop_
_geom_angle_atom_site_label_1
_geom_angle_atom_site_label_2
_geom_angle_atom_site_label_3
_geom_angle
_geom_angle_site_symmetry_1
_geom_angle_site_symmetry_3
Se2 Hg1 Se2 111.98(5) . 14_455
Se2 Hg1 Se1 99.76(3) . 14_455
Se2 Hg1 Se1 123.54(3) 14_455 14_455
Se2 Hg1 Se1 123.54(3) . .
Se2 Hg1 Se1 99.76(3) 14_455 .
Se1 Hg1 Se1 99.59(5) 14_455 .
N1 Fe1 N1 88.6(4) . 3
N1 Fe1 N2 89.9(3) . 22_655
N1 Fe1 N2 177.5(3) 3 22_655
N1 Fe1 N2 177.5(3) . 32_556
N1 Fe1 N2 89.9(3) 3 32_556
N2 Fe1 N2 91.7(4) 22_655 32_556
N1 Fe1 N3 90.2(3) . .
N1 Fe1 N3 89.8(3) 3 .
N2 Fe1 N3 88.2(3) 22_655 .
N2 Fe1 N3 91.8(3) 32_556 .
N1 Fe1 N3 89.8(3) . 3
N1 Fe1 N3 90.2(3) 3 3
N2 Fe1 N3 91.8(3) 22_655 3
N2 Fe1 N3 88.2(3) 32_556 3
N3 Fe1 N3 179.9(4) . 3
C1 Se1 Hg1 91.4(3) . .
C2 Se2 Hg1 97.1(3) . .
C1 N1 Fe1 179.3(7) . .
C2 N2 Fe1 168.5(7) . 26_565
C3 N3 C6 116.0(7) . .
C3 N3 Fe1 122.4(6) . .
C6 N3 Fe1 121.6(6) . .
N1 C1 Se1 179.7(8) . .
N2 C2 Se2 178.6(8) . .
N3 C3 C4 123.7(8) . .
N3 C3 H3 118.1 . .
C4 C3 H3 118.1 . .
C7 C4 C3 120.2(8) . .
C7 C4 H4 119.9 . .
C3 C4 H4 119.9 . .
C7 C5 C6 119.9(8) . .
C7 C5 H5 120.1 . .
C6 C5 H5 120.1 . .
N3 C6 C5 123.2(8) . .
N3 C6 H6 118.4 . .
C5 C6 H6 118.4 . .
C4 C7 C5 117.0(8) . .
C4 C7 C8 121.2(8) . .
C5 C7 C8 121.7(8) . .
C7 C8 C8 111.7(9) . 25_665
C7 C8 H8A 109.3 . .
C8 C8 H8A 109.3 25_665 .
C7 C8 H8B 109.3 . .
C8 C8 H8B 109.3 25_665 .
H8A C8 H8B 107.9 . .

loop_
_geom_bond_atom_site_label_1
_geom_bond_atom_site_label_2
_geom_bond_distance
_geom_bond_site_symmetry_2
Hg1 Se2 2.6174(10) .
Hg1 Se2 2.6174(10) 14_455
Hg1 Se1 2.6854(11) 14_455
Hg1 Se1 2.6855(11) .
Fe1 N1 1.973(8) .
Fe1 N1 1.973(8) 3
Fe1 N2 1.990(8) 22_655
Fe1 N2 1.990(8) 32_556
Fe1 N3 2.052(7) .
Fe1 N3 2.052(7) 3
Se1 C1 1.814(10) .
Se2 C2 1.818(10) .
N1 C1 1.142(11) .
N2 C2 1.139(11) .
N2 Fe1 1.990(8) 26_565
N3 C3 1.351(11) .
N3 C6 1.348(11) .
C3 C4 1.384(12) .
C3 H3 0.9300 .
C4 C7 1.370(12) .
C4 H4 0.9300 .
C5 C7 1.395(12) .
C5 C6 1.390(12) .
C5 H5 0.9300 .
C6 H6 0.9300 .
C7 C8 1.507(12) .
C8 C8 1.542(17) 25_665
C8 H8A 0.9700 .
C8 H8B 0.9700 .
